data_2221449
loop_
_publ_author_name
'Dolzhenko, Anton V.'
'Sachdeva, Nikhil'
'Tan, Geok Kheng'
'Koh, Lip Lin'
'Chui, Wai Keung'

_publ_section_title
2-Amino-4-(4-bromophenyl)-8-trifluoromethyl-3,4-dihydropyrimido[1,2-<i>a</i>][1,3,5]triazin-6(5<i>H</i>)-one
_journal_issue 4
_journal_name_full 'Acta Crystallographica Section E'
_journal_page_first o684
_journal_paper_doi 10.1107/S1600536809007612
_journal_volume 65
_journal_year 2009
_chemical_formula_iupac 'C13 H9 Br F3 N5 O'
_chemical_formula_moiety 'C13 H9 Br F3 N5 O'
_chemical_formula_sum 'C13 H9 Br F3 N5 O'
_chemical_formula_weight 388.16
_chemical_melting_point 516
_chemical_name_systematic
;
2-Amino-4-(4-bromophenyl)-8-trifluoromethyl-3,4-
dihydropyrimido[1,2-<i>a</i>][1,3,5]triazin-6(5<i>H</i>)-one
;
_space_group_IT_number 33
_symmetry_cell_setting orthorhombic
_symmetry_space_group_name_Hall 'P 2c -2n'
_symmetry_space_group_name_H-M 'P n a 21'
_atom_sites_solution_hydrogens geom
_atom_sites_solution_primary direct
_atom_sites_solution_secondary difmap
_audit_creation_method SHELXL-97
_cell_angle_alpha 90.00
_cell_angle_beta 90.00
_cell_angle_gamma 90.00
_cell_formula_units_Z 8
_cell_length_a 10.0531(4)
_cell_length_b 29.9108(13)
_cell_length_c 10.1945(4)
_cell_measurement_reflns_used 5069
_cell_measurement_temperature 223(2)
_cell_measurement_theta_max 25.10
_cell_measurement_theta_min 2.44
_cell_volume 3065.4(2)
_computing_cell_refinement 'SAINT (Bruker, 2001)'
_computing_data_collection 'SMART (Bruker, 2001)'
_computing_data_reduction 'SAINT (Bruker, 2001)'
_computing_molecular_graphics 'SHELXTL (Sheldrick, 2008)'
_computing_publication_material 'SHELXTL (Sheldrick, 2008)'
_computing_structure_refinement 'SHELXL97 (Sheldrick, 2008)'
_computing_structure_solution 'SHELXS97 (Sheldrick, 2008)'
_diffrn_ambient_temperature 223(2)
_diffrn_measured_fraction_theta_full 0.999
_diffrn_measured_fraction_theta_max 0.999
_diffrn_measurement_device_type 'Bruker SMART APEX CCD'
_diffrn_measurement_method '\f and \w'
_diffrn_radiation_monochromator graphite
_diffrn_radiation_source 'fine-focus sealed tube'
_diffrn_radiation_type MoK\a
_diffrn_radiation_wavelength 0.71073
_diffrn_reflns_av_R_equivalents 0.0365
_diffrn_reflns_av_sigmaI/netI 0.0653
_diffrn_reflns_limit_h_max 13
_diffrn_reflns_limit_h_min -12
_diffrn_reflns_limit_k_max 38
_diffrn_reflns_limit_k_min -38
_diffrn_reflns_limit_l_max 11
_diffrn_reflns_limit_l_min -13
_diffrn_reflns_number 20728
_diffrn_reflns_theta_full 27.48
_diffrn_reflns_theta_max 27.48
_diffrn_reflns_theta_min 1.36
_diffrn_standards_number 0
_exptl_absorpt_coefficient_mu 2.725
_exptl_absorpt_correction_T_max 0.6118
_exptl_absorpt_correction_T_min 0.3671
_exptl_absorpt_correction_type multi-scan
_exptl_absorpt_process_details '(SADABS; Sheldrick, 2001)'
_exptl_crystal_colour Colourless
_exptl_crystal_density_diffrn 1.682
_exptl_crystal_density_method 'not measured'
_exptl_crystal_description Block
_exptl_crystal_F_000 1536
_exptl_crystal_size_max 0.46
_exptl_crystal_size_mid 0.34
_exptl_crystal_size_min 0.20
_refine_diff_density_max 1.496
_refine_diff_density_min -0.735
_refine_ls_abs_structure_details 'Flack (1983), 2044 Friedel pairs'
_refine_ls_abs_structure_Flack 0.011(10)
_refine_ls_extinction_method none
_refine_ls_goodness_of_fit_ref 1.037
_refine_ls_hydrogen_treatment mixed
_refine_ls_matrix_type full
_refine_ls_number_parameters 432
_refine_ls_number_reflns 6287
_refine_ls_number_restraints 16
_refine_ls_restrained_S_all 1.047
_refine_ls_R_factor_all 0.0679
_refine_ls_R_factor_gt 0.0517
_refine_ls_shift/su_max 0.001
_refine_ls_shift/su_mean 0.000
_refine_ls_structure_factor_coef Fsqd
_refine_ls_weighting_details 'calc w=1/[\s^2^(Fo^2^)+(0.0646P)^2^+2.1384P] where  P=(Fo^2^+2Fc^2^)/3'
_refine_ls_weighting_scheme calc
_refine_ls_wR_factor_gt 0.1290
_refine_ls_wR_factor_ref 0.1378
_reflns_number_gt 4979
_reflns_number_total 6287
_reflns_threshold_expression >2sigma(I)
_cod_data_source_file ng2543.cif
_cod_data_source_block I
_cod_database_code 2221449
_cod_database_fobs_code 2221449

loop_
_symmetry_equiv_pos_as_xyz
'x, y, z'
'-x, -y, z+1/2'
'x+1/2, -y+1/2, z'
'-x+1/2, y+1/2, z+1/2'

loop_
_atom_site_type_symbol
_atom_site_label
_atom_site_fract_x
_atom_site_fract_y
_atom_site_fract_z
_atom_site_U_iso_or_equiv
_atom_site_adp_type
_atom_site_calc_flag
_atom_site_refinement_flags
_atom_site_occupancy
_atom_site_disorder_assembly
_atom_site_disorder_group
O O1 1.0316(3) 0.34878(10) 1.2353(3) 0.0346(7) Uani d . 1 . .
F F1 0.9317(4) 0.36022(11) 1.7842(4) 0.0634(10) Uani d . 1 . .
F F2 0.8409(4) 0.30866(11) 1.6709(4) 0.0750(12) Uani d . 1 . .
F F3 0.7371(4) 0.37004(16) 1.7065(5) 0.0873(14) Uani d . 1 . .
N N1 1.0194(3) 0.47967(11) 1.2317(4) 0.0259(7) Uani d D 1 . .
H H1N 1.012(5) 0.4927(15) 1.156(3) 0.031 Uiso d D 1 . .
N N2 0.9826(3) 0.48272(10) 1.4583(3) 0.0237(7) Uani d . 1 . .
N N3 1.0181(3) 0.41352(10) 1.3521(3) 0.0232(7) Uani d . 1 . .
N N4 0.9342(4) 0.41721(11) 1.5665(4) 0.0290(7) Uani d . 1 . .
N N5 0.9597(4) 0.54572(11) 1.3299(4) 0.0335(8) Uani d D 1 . .
H H5A 0.919(5) 0.5568(15) 1.401(3) 0.040 Uiso d D 1 . .
H H5B 0.982(5) 0.5632(14) 1.262(4) 0.040 Uiso d D 1 . .
C C1 1.0910(4) 0.43826(13) 1.2510(4) 0.0250(8) Uani d . 1 . .
H H1A 1.0904 0.4209 1.1683 0.030 Uiso calc R 1 . .
C C2 0.9892(4) 0.50251(13) 1.3412(4) 0.0249(8) Uani d . 1 . .
C C3 0.9789(4) 0.43766(13) 1.4607(4) 0.0258(8) Uani d . 1 . .
C C4 0.9958(4) 0.36750(13) 1.3367(5) 0.0288(9) Uani d . 1 . .
C C5 0.9359(5) 0.34747(15) 1.4486(5) 0.0387(10) Uani d . 1 . .
H H5 0.9122 0.3171 1.4478 0.046 Uiso calc R 1 . .
C C6 0.9137(5) 0.37273(15) 1.5558(5) 0.0358(10) Uani d . 1 . .
C C7 0.8558(7) 0.35237(18) 1.6796(6) 0.0542(15) Uani d . 1 . .
C C8 1.2338(4) 0.44558(14) 1.2947(5) 0.0279(9) Uani d . 1 . .
C C9 1.3053(5) 0.41197(16) 1.3543(6) 0.0454(13) Uani d . 1 . .
H H9 1.2654 0.3838 1.3664 0.054 Uiso calc R 1 . .
C C10 1.4348(5) 0.41866(18) 1.3968(6) 0.0519(14) Uani d . 1 . .
H H10 1.4826 0.3954 1.4372 0.062 Uiso calc R 1 . .
C C11 1.4917(4) 0.45984(18) 1.3788(6) 0.0441(12) Uani d . 1 . .
C C12 1.4249(5) 0.49351(18) 1.3178(6) 0.0450(12) Uani d . 1 . .
H H12 1.4660 0.5214 1.3044 0.054 Uiso calc R 1 . .
C C13 1.2959(5) 0.48627(15) 1.2758(5) 0.0362(10) Uani d . 1 . .
H H13 1.2495 0.5095 1.2336 0.043 Uiso calc R 1 . .
Br Br1 1.66612(4) 0.47071(3) 1.44122(8) 0.0697(2) Uani d . 1 . .
O O2 0.7222(3) 0.09824(9) 0.9889(3) 0.0338(7) Uani d . 1 B .
F F4 1.2813(4) 0.10516(13) 1.0040(5) 0.0782(13) Uani d . 1 . .
F F5 1.1837(3) 0.05015(8) 1.0941(4) 0.0578(10) Uani d . 1 . .
F F6 1.2446(3) 0.10589(11) 1.2081(5) 0.0631(10) Uani d . 1 . .
N N6 0.7243(3) 0.22885(11) 1.0553(4) 0.0271(8) Uani d D 1 B .
H H6N 0.653(3) 0.2463(13) 1.073(5) 0.032 Uiso d D 1 . .
N N7 0.9576(3) 0.22901(10) 1.0690(4) 0.0261(7) Uani d . 1 B .
N N8 0.8395(3) 0.16152(10) 1.0287(4) 0.0237(7) Uani d . 1 B .
N N9 1.0675(3) 0.16188(11) 1.0790(4) 0.0288(8) Uani d . 1 B .
N N10 0.8364(4) 0.29270(11) 1.1091(4) 0.0319(8) Uani d D 1 B .
H H10A 0.909(3) 0.3050(15) 1.144(5) 0.038 Uiso d D 1 . .
H H10B 0.762(3) 0.3090(15) 1.104(6) 0.038 Uiso d D 1 . .
C C20 1.1928(5) 0.09342(14) 1.0926(6) 0.0377(11) Uani d . 1 B .
C C14 0.7273(4) 0.18807(12) 0.9806(5) 0.0258(9) Uani d D 1 . .
H H14 0.6443 0.1713 0.9985 0.031 Uiso calc R 1 A 1
C C15 0.8407(4) 0.25037(12) 1.0759(4) 0.0231(8) Uani d . 1 . .
C C16 0.9555(4) 0.18357(12) 1.0582(4) 0.0246(8) Uani d . 1 . .
C C17 0.8279(4) 0.11509(13) 1.0201(4) 0.0255(8) Uani d . 1 . .
C C18 0.9505(4) 0.09218(13) 1.0451(5) 0.0287(9) Uani d . 1 B .
H H18 0.9540 0.0608 1.0441 0.034 Uiso calc R 1 . .
C C19 1.0602(4) 0.11631(13) 1.0699(4) 0.0291(9) Uani d . 1 . .
Br Br2 0.74894(14) 0.22662(3) 0.38715(10) 0.0924(5) Uani d PD 0.899(3) B 1
C C21 0.7359(4) 0.19636(19) 0.8349(3) 0.0312(13) Uani d PG 0.899(3) B 1
C C22 0.6379(4) 0.22284(19) 0.7782(4) 0.0475(14) Uani d PG 0.899(3) B 1
H H22 0.5695 0.2348 0.8304 0.057 Uiso calc PR 0.899(3) B 1
C C23 0.6409(4) 0.23160(16) 0.6443(4) 0.0599(19) Uani d PGD 0.899(3) B 1
H H23 0.5747 0.2495 0.6060 0.072 Uiso calc PR 0.899(3) B 1
C C24 0.7420(4) 0.21389(14) 0.5671(3) 0.0509(16) Uani d PGD 0.899(3) B 1
C C25 0.8400(4) 0.18741(14) 0.6238(3) 0.0621(19) Uani d PGD 0.899(3) B 1
H H25 0.9084 0.1754 0.5716 0.075 Uiso calc PR 0.899(3) B 1
C C26 0.8370(4) 0.17865(16) 0.7577(3) 0.0463(16) Uani d PG 0.899(3) B 1
H H26 0.9033 0.1607 0.7960 0.056 Uiso calc PR 0.899(3) B 1
Br Br3 0.8608(7) 0.21715(19) 0.3838(6) 0.054(2) Uiso d PD 0.101(3) B 2
C C21A 0.756(6) 0.197(3) 0.829(2) 0.045 Uiso d PG 0.101(3) B 2
C C22A 0.668(5) 0.219(3) 0.747(3) 0.062 Uiso d PG 0.101(3) B 2
H H22A 0.5867 0.2298 0.7806 0.075 Uiso calc PR 0.101(3) B 2
C C23A 0.699(4) 0.225(2) 0.616(2) 0.062 Uiso d PGD 0.101(3) B 2
H H23A 0.6392 0.2402 0.5601 0.075 Uiso calc PR 0.101(3) B 2
C C24A 0.818(3) 0.2090(17) 0.5660(15) 0.062 Uiso d PGD 0.101(3) B 2
C C25A 0.907(4) 0.1867(17) 0.6480(18) 0.062 Uiso d PGD 0.101(3) B 2
H H25A 0.9876 0.1758 0.6145 0.075 Uiso calc PR 0.101(3) B 2
C C26A 0.875(5) 0.181(2) 0.7796(19) 0.062 Uiso d PG 0.101(3) B 2
H H26A 0.9351 0.1654 0.8350 0.075 Uiso calc PR 0.101(3) B 2

loop_
_atom_site_aniso_label
_atom_site_aniso_U_11
_atom_site_aniso_U_22
_atom_site_aniso_U_33
_atom_site_aniso_U_12
_atom_site_aniso_U_13
_atom_site_aniso_U_23
O1 0.0404(17) 0.0260(14) 0.0375(18) -0.0012(12) -0.0011(14) -0.0105(13)
F1 0.103(3) 0.0442(17) 0.0428(19) -0.0128(17) 0.0068(19) 0.0091(14)
F2 0.119(3) 0.0427(17) 0.063(2) -0.039(2) 0.021(2) 0.0051(17)
F3 0.071(3) 0.101(3) 0.090(3) 0.004(2) 0.044(2) 0.032(3)
N1 0.0288(17) 0.0241(16) 0.0247(18) 0.0042(13) -0.0028(14) -0.0010(14)
N2 0.0241(15) 0.0214(15) 0.0255(19) 0.0018(12) 0.0019(14) 0.0007(14)
N3 0.0235(16) 0.0197(14) 0.0265(19) 0.0033(12) -0.0003(13) -0.0010(13)
N4 0.0333(18) 0.0281(16) 0.0258(18) -0.0022(14) 0.0025(15) 0.0023(15)
N5 0.047(2) 0.0229(17) 0.031(2) 0.0074(15) 0.0066(18) 0.0020(16)
C1 0.0256(19) 0.0257(19) 0.024(2) 0.0051(15) 0.0029(15) -0.0009(16)
C2 0.0203(18) 0.0254(18) 0.029(2) 0.0001(14) -0.0008(16) 0.0024(16)
C3 0.0210(17) 0.0277(19) 0.029(2) 0.0016(14) -0.0037(16) -0.0034(17)
C4 0.027(2) 0.0196(18) 0.040(2) 0.0005(15) -0.0060(18) -0.0055(18)
C5 0.047(2) 0.028(2) 0.041(3) -0.0088(18) -0.003(2) 0.002(2)
C6 0.034(2) 0.032(2) 0.041(3) -0.0076(18) 0.000(2) 0.005(2)
C7 0.071(4) 0.041(3) 0.050(4) -0.013(3) 0.016(3) 0.005(3)
C8 0.027(2) 0.031(2) 0.026(2) 0.0038(16) 0.0029(17) -0.0034(17)
C9 0.034(2) 0.037(2) 0.065(4) -0.0027(19) -0.006(2) 0.019(2)
C10 0.035(2) 0.059(3) 0.062(4) 0.012(2) -0.008(2) 0.018(3)
C11 0.020(2) 0.067(3) 0.045(3) 0.000(2) -0.009(2) -0.015(3)
C12 0.033(2) 0.044(3) 0.058(3) -0.009(2) 0.006(2) -0.012(2)
C13 0.029(2) 0.033(2) 0.047(3) -0.0071(18) -0.001(2) 0.000(2)
Br1 0.0269(2) 0.1078(5) 0.0743(4) 0.0028(3) -0.0111(3) -0.0396(4)
O2 0.0328(16) 0.0275(14) 0.0410(19) -0.0115(12) -0.0019(13) -0.0060(13)
F4 0.054(2) 0.075(2) 0.105(3) 0.0289(17) 0.040(2) 0.035(2)
F5 0.0513(18) 0.0253(13) 0.097(3) 0.0075(12) -0.0090(18) -0.0024(16)
F6 0.0541(19) 0.0514(17) 0.084(3) 0.0087(15) -0.0318(19) -0.0024(19)
N6 0.0182(16) 0.0241(16) 0.039(2) 0.0027(12) -0.0038(14) -0.0013(15)
N7 0.0238(16) 0.0228(15) 0.0317(19) -0.0017(12) -0.0012(14) -0.0055(15)
N8 0.0236(16) 0.0170(14) 0.0306(19) -0.0037(13) 0.0000(13) -0.0022(13)
N9 0.0234(16) 0.0271(16) 0.036(2) -0.0004(13) -0.0010(15) -0.0021(16)
N10 0.0282(18) 0.0223(17) 0.045(2) -0.0005(13) -0.0071(16) -0.0066(16)
C20 0.036(2) 0.024(2) 0.053(3) 0.0041(17) 0.004(2) 0.006(2)
C14 0.0235(19) 0.0188(18) 0.035(2) -0.0034(14) -0.0021(16) 0.0006(16)
C15 0.0263(19) 0.0203(17) 0.0227(19) 0.0001(14) -0.0019(16) 0.0032(16)
C16 0.0223(18) 0.0272(19) 0.024(2) -0.0066(15) 0.0011(16) -0.0003(16)
C17 0.033(2) 0.0238(18) 0.0199(19) -0.0006(16) 0.0032(16) -0.0034(16)
C18 0.032(2) 0.0179(17) 0.036(2) -0.0016(16) -0.0008(18) 0.0034(17)
C19 0.031(2) 0.028(2) 0.028(2) 0.0018(16) 0.0023(18) 0.0035(18)
Br2 0.1629(13) 0.0842(6) 0.0300(3) -0.0488(7) -0.0104(5) 0.0130(4)
C21 0.044(3) 0.019(2) 0.030(3) -0.017(2) -0.012(2) -0.0023(19)
C22 0.053(4) 0.051(4) 0.039(3) 0.004(3) -0.011(3) 0.008(3)
C23 0.084(5) 0.051(4) 0.045(4) -0.008(4) -0.024(4) 0.012(3)
C24 0.087(5) 0.043(3) 0.023(3) -0.027(3) -0.007(3) 0.000(3)
C25 0.092(6) 0.063(4) 0.031(3) -0.010(4) 0.006(3) -0.011(3)
C26 0.065(4) 0.046(3) 0.028(3) 0.001(3) -0.003(3) -0.004(2)

loop_
_atom_type_symbol
_atom_type_description
_atom_type_scat_dispersion_real
_atom_type_scat_dispersion_imag
_atom_type_scat_source
C C 0.0033 0.0016 'International Tables Vol C Tables 4.2.6.8 and 6.1.1.4'
H H 0.0000 0.0000 'International Tables Vol C Tables 4.2.6.8 and 6.1.1.4'
N N 0.0061 0.0033 'International Tables Vol C Tables 4.2.6.8 and 6.1.1.4'
O O 0.0106 0.0060 'International Tables Vol C Tables 4.2.6.8 and 6.1.1.4'
F F 0.0171 0.0103 'International Tables Vol C Tables 4.2.6.8 and 6.1.1.4'
Br Br -0.2901 2.4595 'International Tables Vol C Tables 4.2.6.8 and 6.1.1.4'

loop_
_geom_angle_atom_site_label_1
_geom_angle_atom_site_label_2
_geom_angle_atom_site_label_3
_geom_angle_site_symmetry_1
_geom_angle_site_symmetry_3
_geom_angle
_geom_angle_publ_flag
C2 N1 C1 . . 115.8(4) ?
C2 N1 H1N . . 119(3) ?
C1 N1 H1N . . 123(3) ?
C2 N2 C3 . . 117.5(3) ?
C3 N3 C4 . . 123.9(4) ?
C3 N3 C1 . . 116.3(3) ?
C4 N3 C1 . . 119.7(3) ?
C3 N4 C6 . . 116.3(4) ?
C2 N5 H5A . . 113(3) ?
C2 N5 H5B . . 126(4) ?
H5A N5 H5B . . 121(5) ?
N1 C1 N3 . . 106.2(3) ?
N1 C1 C8 . . 112.7(3) ?
N3 C1 C8 . . 109.8(3) ?
N1 C1 H1A . . 109.3 ?
N3 C1 H1A . . 109.3 ?
C8 C1 H1A . . 109.3 ?
N5 C2 N2 . . 119.8(4) ?
N5 C2 N1 . . 118.1(4) ?
N2 C2 N1 . . 122.0(4) ?
N4 C3 N2 . . 119.2(4) ?
N4 C3 N3 . . 120.7(3) ?
N2 C3 N3 . . 120.0(4) ?
O1 C4 N3 . . 119.7(4) ?
O1 C4 C5 . . 127.3(4) ?
N3 C4 C5 . . 113.0(4) ?
C6 C5 C4 . . 119.0(4) ?
C6 C5 H5 . . 120.5 ?
C4 C5 H5 . . 120.5 ?
C5 C6 N4 . . 126.3(4) ?
C5 C6 C7 . . 120.9(4) ?
N4 C6 C7 . . 112.8(4) ?
F2 C7 F1 . . 107.1(5) ?
F2 C7 F3 . . 107.7(5) ?
F1 C7 F3 . . 106.2(5) ?
F2 C7 C6 . . 112.7(5) ?
F1 C7 C6 . . 112.1(4) ?
F3 C7 C6 . . 110.8(5) ?
C9 C8 C13 . . 118.0(4) ?
C9 C8 C1 . . 121.2(4) ?
C13 C8 C1 . . 120.9(4) ?
C8 C9 C10 . . 121.5(4) ?
C8 C9 H9 . . 119.2 ?
C10 C9 H9 . . 119.2 ?
C11 C10 C9 . . 118.7(5) ?
C11 C10 H10 . . 120.7 ?
C9 C10 H10 . . 120.7 ?
C12 C11 C10 . . 121.3(4) ?
C12 C11 Br1 . . 118.9(4) ?
C10 C11 Br1 . . 119.7(4) ?
C11 C12 C13 . . 119.3(5) ?
C11 C12 H12 . . 120.4 ?
C13 C12 H12 . . 120.4 ?
C8 C13 C12 . . 121.2(5) ?
C8 C13 H13 . . 119.4 ?
C12 C13 H13 . . 119.4 ?
C15 N6 C14 . . 117.9(3) ?
C15 N6 H6N . . 112(3) ?
C14 N6 H6N . . 128(3) ?
C15 N7 C16 . . 117.8(3) ?
C16 N8 C17 . . 124.2(3) ?
C16 N8 C14 . . 117.9(3) ?
C17 N8 C14 . . 117.0(3) ?
C16 N9 C19 . . 115.7(3) ?
C15 N10 H10A . . 118(3) ?
C15 N10 H10B . . 122(3) ?
H10A N10 H10B . . 119(5) ?
F5 C20 F4 . . 108.7(4) ?
F5 C20 F6 . . 107.1(4) ?
F4 C20 F6 . . 105.4(4) ?
F5 C20 C19 . . 113.0(4) ?
F4 C20 C19 . . 111.7(4) ?
F6 C20 C19 . . 110.5(4) ?
N6 C14 N8 . . 107.3(3) ?
N6 C14 C21 . . 112.5(4) ?
N8 C14 C21 . . 112.0(4) ?
N6 C14 C21A . . 112(3) ?
N8 C14 C21A . . 106(2) ?
C21 C14 C21A . . 7(2) ?
N6 C14 H14 . . 108.3 ?
N8 C14 H14 . . 108.3 ?
C21 C14 H14 . . 108.3 ?
C21A C14 H14 . . 114.4 ?
N10 C15 N7 . . 120.2(3) ?
N10 C15 N6 . . 118.1(3) ?
N7 C15 N6 . . 121.6(3) ?
N9 C16 N7 . . 117.7(3) ?
N9 C16 N8 . . 121.7(3) ?
N7 C16 N8 . . 120.6(3) ?
O2 C17 N8 . . 120.0(4) ?
O2 C17 C18 . . 126.8(4) ?
N8 C17 C18 . . 113.1(3) ?
C19 C18 C17 . . 118.9(4) ?
C19 C18 H18 . . 120.6 ?
C17 C18 H18 . . 120.6 ?
C18 C19 N9 . . 126.3(4) ?
C18 C19 C20 . . 120.6(4) ?
N9 C19 C20 . . 113.1(4) ?
C22 C21 C26 . . 120.0 ?
C22 C21 C14 . . 117.5(3) ?
C26 C21 C14 . . 122.5(3) ?
C21 C22 C23 . . 120.0 ?
C21 C22 H22 . . 120.0 ?
C23 C22 H22 . . 120.0 ?
C24 C23 C22 . . 120.0 ?
C24 C23 H23 . . 120.0 ?
C22 C23 H23 . . 120.0 ?
C23 C24 C25 . . 120.0 ?
C23 C24 Br2 . . 120.2(2) ?
C25 C24 Br2 . . 119.7(2) ?
C24 C25 C26 . . 120.0 ?
C24 C25 H25 . . 120.0 ?
C26 C25 H25 . . 120.0 ?
C25 C26 C21 . . 120.0 ?
C25 C26 H26 . . 120.0 ?
C21 C26 H26 . . 120.0 ?
C22A C21A C26A . . 120.0 ?
C22A C21A C14 . . 123(3) ?
C26A C21A C14 . . 117(3) ?
C21A C22A C23A . . 120.0 ?
C21A C22A H22A . . 120.0 ?
C23A C22A H22A . . 120.0 ?
C24A C23A C22A . . 120.0 ?
C24A C23A H23A . . 120.0 ?
C22A C23A H23A . . 120.0 ?
C23A C24A C25A . . 120.0 ?
C23A C24A Br3 . . 119.9(4) ?
C25A C24A Br3 . . 120.0(4) ?
C26A C25A C24A . . 120.0 ?
C26A C25A H25A . . 120.0 ?
C24A C25A H25A . . 120.0 ?
C25A C26A C21A . . 120.0 ?
C25A C26A H26A . . 120.0 ?
C21A C26A H26A . . 120.0 ?

loop_
_geom_bond_atom_site_label_1
_geom_bond_atom_site_label_2
_geom_bond_site_symmetry_2
_geom_bond_distance
_geom_bond_publ_flag
O1 C4 . 1.229(5) ?
F1 C7 . 1.331(8) ?
F2 C7 . 1.319(6) ?
F3 C7 . 1.334(7) ?
N1 C2 . 1.344(6) ?
N1 C1 . 1.446(5) ?
N1 H1N . 0.87(2) ?
N2 C2 . 1.334(6) ?
N2 C3 . 1.348(5) ?
N3 C3 . 1.379(5) ?
N3 C4 . 1.403(5) ?
N3 C1 . 1.465(5) ?
N4 C3 . 1.318(6) ?
N4 C6 . 1.351(6) ?
N5 C2 . 1.331(5) ?
N5 H5A . 0.895(14) ?
N5 H5B . 0.892(14) ?
C1 C8 . 1.519(6) ?
C1 H1A . 0.9900 ?
C4 C5 . 1.423(7) ?
C5 C6 . 1.347(8) ?
C5 H5 . 0.9400 ?
C6 C7 . 1.517(7) ?
C8 C9 . 1.377(6) ?
C8 C13 . 1.381(6) ?
C9 C10 . 1.387(7) ?
C9 H9 . 0.9400 ?
C10 C11 . 1.371(8) ?
C10 H10 . 0.9400 ?
C11 C12 . 1.361(8) ?
C11 Br1 . 1.893(4) ?
C12 C13 . 1.383(7) ?
C12 H12 . 0.9400 ?
C13 H13 . 0.9400 ?
O2 C17 . 1.219(5) ?
F4 C20 . 1.316(6) ?
F5 C20 . 1.298(5) ?
F6 C20 . 1.341(7) ?
N6 C15 . 1.352(5) ?
N6 C14 . 1.439(5) ?
N6 H6N . 0.902(19) ?
N7 C15 . 1.339(5) ?
N7 C16 . 1.364(5) ?
N8 C16 . 1.373(5) ?
N8 C17 . 1.396(5) ?
N8 C14 . 1.464(5) ?
N9 C16 . 1.317(5) ?
N9 C19 . 1.368(5) ?
N10 C15 . 1.311(5) ?
N10 H10A . 0.89(2) ?
N10 H10B . 0.90(2) ?
C20 C19 . 1.516(6) ?
C14 C21 . 1.509(5) ?
C14 C21A . 1.591(9) ?
C14 H14 . 0.9900 ?
C17 C18 . 1.433(6) ?
C18 C19 . 1.343(6) ?
C18 H18 . 0.9400 ?
Br2 C24 . 1.875(3) ?
C21 C22 . 1.3900 ?
C21 C26 . 1.3900 ?
C22 C23 . 1.3900 ?
C22 H22 . 0.9400 ?
C23 C24 . 1.3900 ?
C23 H23 . 0.9400 ?
C24 C25 . 1.3900 ?
C25 C26 . 1.3900 ?
C25 H25 . 0.9400 ?
C26 H26 . 0.9400 ?
Br3 C24A . 1.921(7) ?
C21A C22A . 1.3900 ?
C21A C26A . 1.3900 ?
C22A C23A . 1.3900 ?
C22A H22A . 0.9400 ?
C23A C24A . 1.3900 ?
C23A H23A . 0.9400 ?
C24A C25A . 1.3900 ?
C25A C26A . 1.3900 ?
C25A H25A . 0.9400 ?
C26A H26A . 0.9400 ?

loop_
_geom_hbond_atom_site_label_D
_geom_hbond_atom_site_label_H
_geom_hbond_atom_site_label_A
_geom_hbond_site_symmetry_A
_geom_hbond_distance_DH
_geom_hbond_distance_HA
_geom_hbond_distance_DA
_geom_hbond_angle_DHA
N1 H1N N2 2_764 0.87(2) 2.15(2) 3.005(5) 171(5)
N5 H5A O2 4_655 0.895(14) 2.09(3) 2.905(5) 152(5)
N5 H5B N4 2_764 0.892(14) 2.25(2) 3.095(6) 159(5)
N5 H5B F1 2_764 0.892(14) 2.46(4) 3.054(5) 124(4)
N6 H6N N7 3_455 0.902(19) 2.10(3) 2.967(5) 160(5)
N10 H10A O1 . 0.89(2) 2.03(3) 2.885(5) 162(5)
N10 H10B N9 3_455 0.90(2) 2.15(2) 3.041(5) 171(5)

loop_
_geom_torsion_atom_site_label_1
_geom_torsion_atom_site_label_2
_geom_torsion_atom_site_label_3
_geom_torsion_atom_site_label_4
_geom_torsion_site_symmetry_1
_geom_torsion_site_symmetry_2
_geom_torsion_site_symmetry_3
_geom_torsion_site_symmetry_4
_geom_torsion
_geom_torsion_publ_flag
C2 N1 C1 N3 . . . . 49.4(5) ?
C2 N1 C1 C8 . . . . -70.9(5) ?
C3 N3 C1 N1 . . . . -45.3(4) ?
C4 N3 C1 N1 . . . . 136.7(4) ?
C3 N3 C1 C8 . . . . 76.9(4) ?
C4 N3 C1 C8 . . . . -101.0(4) ?
C3 N2 C2 N5 . . . . 163.1(4) ?
C3 N2 C2 N1 . . . . -13.9(6) ?
C1 N1 C2 N5 . . . . 160.7(4) ?
C1 N1 C2 N2 . . . . -22.3(6) ?
C6 N4 C3 N2 . . . . 170.1(4) ?
C6 N4 C3 N3 . . . . -8.0(6) ?
C2 N2 C3 N4 . . . . -160.4(4) ?
C2 N2 C3 N3 . . . . 17.8(5) ?
C4 N3 C3 N4 . . . . 9.9(6) ?
C1 N3 C3 N4 . . . . -167.9(4) ?
C4 N3 C3 N2 . . . . -168.2(3) ?
C1 N3 C3 N2 . . . . 13.9(5) ?
C3 N3 C4 O1 . . . . 178.5(4) ?
C1 N3 C4 O1 . . . . -3.8(6) ?
C3 N3 C4 C5 . . . . -3.8(5) ?
C1 N3 C4 C5 . . . . 174.0(4) ?
O1 C4 C5 C6 . . . . 174.3(4) ?
N3 C4 C5 C6 . . . . -3.2(6) ?
C4 C5 C6 N4 . . . . 5.0(8) ?
C4 C5 C6 C7 . . . . -177.2(5) ?
C3 N4 C6 C5 . . . . 0.8(7) ?
C3 N4 C6 C7 . . . . -177.1(4) ?
C5 C6 C7 F2 . . . . 4.5(8) ?
N4 C6 C7 F2 . . . . -177.4(5) ?
C5 C6 C7 F1 . . . . 125.4(5) ?
N4 C6 C7 F1 . . . . -56.6(6) ?
C5 C6 C7 F3 . . . . -116.3(6) ?
N4 C6 C7 F3 . . . . 61.8(6) ?
N1 C1 C8 C9 . . . . 160.8(5) ?
N3 C1 C8 C9 . . . . 42.5(6) ?
N1 C1 C8 C13 . . . . -19.2(6) ?
N3 C1 C8 C13 . . . . -137.5(4) ?
C13 C8 C9 C10 . . . . 1.3(8) ?
C1 C8 C9 C10 . . . . -178.7(5) ?
C8 C9 C10 C11 . . . . 0.1(9) ?
C9 C10 C11 C12 . . . . -1.5(9) ?
C9 C10 C11 Br1 . . . . 177.8(5) ?
C10 C11 C12 C13 . . . . 1.4(9) ?
Br1 C11 C12 C13 . . . . -177.9(4) ?
C9 C8 C13 C12 . . . . -1.4(8) ?
C1 C8 C13 C12 . . . . 178.6(5) ?
C11 C12 C13 C8 . . . . 0.1(8) ?
C15 N6 C14 N8 . . . . 44.6(5) ?
C15 N6 C14 C21 . . . . -79.0(5) ?
C15 N6 C14 C21A . . . . -71(2) ?
C16 N8 C14 N6 . . . . -40.1(5) ?
C17 N8 C14 N6 . . . . 150.4(3) ?
C16 N8 C14 C21 . . . . 83.9(5) ?
C17 N8 C14 C21 . . . . -85.6(5) ?
C16 N8 C14 C21A . . . . 80(3) ?
C17 N8 C14 C21A . . . . -89(3) ?
C16 N7 C15 N10 . . . . 168.1(4) ?
C16 N7 C15 N6 . . . . -8.7(6) ?
C14 N6 C15 N10 . . . . 160.7(4) ?
C14 N6 C15 N7 . . . . -22.5(6) ?
C19 N9 C16 N7 . . . . 178.7(4) ?
C19 N9 C16 N8 . . . . -0.3(6) ?
C15 N7 C16 N9 . . . . -166.1(4) ?
C15 N7 C16 N8 . . . . 12.9(6) ?
C17 N8 C16 N9 . . . . 1.2(6) ?
C14 N8 C16 N9 . . . . -167.5(4) ?
C17 N8 C16 N7 . . . . -177.8(4) ?
C14 N8 C16 N7 . . . . 13.5(6) ?
C16 N8 C17 O2 . . . . -177.5(4) ?
C14 N8 C17 O2 . . . . -8.7(6) ?
C16 N8 C17 C18 . . . . -0.2(6) ?
C14 N8 C17 C18 . . . . 168.6(4) ?
O2 C17 C18 C19 . . . . 175.5(4) ?
N8 C17 C18 C19 . . . . -1.6(6) ?
C17 C18 C19 N9 . . . . 2.6(7) ?
C17 C18 C19 C20 . . . . -178.1(4) ?
C16 N9 C19 C18 . . . . -1.6(7) ?
C16 N9 C19 C20 . . . . 179.1(4) ?
F5 C20 C19 C18 . . . . -4.4(7) ?
F4 C20 C19 C18 . . . . 118.5(5) ?
F6 C20 C19 C18 . . . . -124.5(5) ?
F5 C20 C19 N9 . . . . 175.0(4) ?
F4 C20 C19 N9 . . . . -62.1(6) ?
F6 C20 C19 N9 . . . . 54.9(5) ?
N6 C14 C21 C22 . . . . -56.3(4) ?
N8 C14 C21 C22 . . . . -177.3(3) ?
C21A C14 C21 C22 . . . . -15E1(3) ?
N6 C14 C21 C26 . . . . 123.7(4) ?
N8 C14 C21 C26 . . . . 2.6(5) ?
C21A C14 C21 C26 . . . . 3E1(2) ?
C26 C21 C22 C23 . . . . 0.0 ?
C14 C21 C22 C23 . . . . 180.0(5) ?
C21 C22 C23 C24 . . . . 0.0 ?
C22 C23 C24 C25 . . . . 0.0 ?
C22 C23 C24 Br2 . . . . -178.6(3) ?
C23 C24 C25 C26 . . . . 0.0 ?
Br2 C24 C25 C26 . . . . 178.6(3) ?
C24 C25 C26 C21 . . . . 0.0 ?
C22 C21 C26 C25 . . . . 0.0 ?
C14 C21 C26 C25 . . . . -180.0(5) ?
N6 C14 C21A C22A . . . . -66(4) ?
N8 C14 C21A C22A . . . . 177(3) ?
C21 C14 C21A C22A . . . . 3E1(2) ?
N6 C14 C21A C26A . . . . 114(3) ?
N8 C14 C21A C26A . . . . -3(4) ?
C21 C14 C21A C26A . . . . -15E1(3) ?
C26A C21A C22A C23A . . . . 0.0 ?
C14 C21A C22A C23A . . . . -180(6) ?
C21A C22A C23A C24A . . . . 0.0 ?
C22A C23A C24A C25A . . . . 0.0 ?
C22A C23A C24A Br3 . . . . 179(4) ?
C23A C24A C25A C26A . . . . 0.0 ?
Br3 C24A C25A C26A . . . . -179(4) ?
C24A C25A C26A C21A . . . . 0.0 ?
C22A C21A C26A C25A . . . . 0.0 ?
C14 C21A C26A C25A . . . . 180(6) ?
